data_1573733
loop_
_publ_author_name
'Niu, Dechuang'
'Kostenko, Arseni'
'Kelly, John A.'
'Sarkar, Debotra'
'Xu, Huihui'
'Inoue, Shigeyoshi'

_publ_section_title
;
 CO2 Hydrosilylation Catalyzed by an N-Heterocyclic Carbene
 (NHC)-Stabilized Stannyliumylidene
;
_journal_name_full 'Chemical Science'
_journal_paper_doi 10.1039/D4SC07116F
_journal_year 2025
_chemical_formula_moiety 'C38 H49 N4 Sn, C32 H12 B F22.8, 1.2(F)'
_chemical_formula_sum 'C70.01 H61 B F24 N4 Sn'
_chemical_formula_weight 1543.84
_space_group_crystal_system triclinic
_space_group_IT_number 2
_space_group_name_Hall '-P 1'
_space_group_name_H-M_alt 'P -1'
_atom_sites_solution_hydrogens geom
_atom_sites_solution_primary dual
_audit_creation_date 2023-04-11
_audit_creation_method
;
Olex2 1.5
(compiled 2023.03.06 svn.rbb2c1857 for OlexSys, GUI svn.r6748)
;
_audit_update_record
;
2023-04-11 deposited with the CCDC.	2025-01-16 downloaded from the CCDC.
;
_cell_angle_alpha 102.535(3)
_cell_angle_beta 101.839(3)
_cell_angle_gamma 109.969(3)
_cell_formula_units_Z 2
_cell_length_a 13.4232(4)
_cell_length_b 17.0569(6)
_cell_length_c 18.5469(7)
_cell_measurement_reflns_used 8008
_cell_measurement_temperature 100
_cell_measurement_theta_max 73.6920
_cell_measurement_theta_min 2.5250
_cell_volume 3711.1(3)
_computing_molecular_graphics 'Olex2 1.5 (Dolomanov et al., 2009)'
_computing_publication_material 'Olex2 1.5 (Dolomanov et al., 2009)'
_computing_structure_refinement 'SHELXL 2016/6 (Sheldrick, 2015)'
_computing_structure_solution 'SHELXT 2014/5 (Sheldrick, 2014)'
_diffrn_ambient_temperature 100
_diffrn_measured_fraction_theta_full 0.999
_diffrn_measured_fraction_theta_max 0.969
_diffrn_measurement_device_type 'Bruker APEX-II CCD'
_diffrn_radiation_type CuK\a
_diffrn_radiation_wavelength 1.54184
_diffrn_reflns_av_R_equivalents 0.0442
_diffrn_reflns_av_unetI/netI 0.0593
_diffrn_reflns_Laue_measured_fraction_full 0.999
_diffrn_reflns_Laue_measured_fraction_max 0.969
_diffrn_reflns_limit_h_max 11
_diffrn_reflns_limit_h_min -16
_diffrn_reflns_limit_k_max 21
_diffrn_reflns_limit_k_min -20
_diffrn_reflns_limit_l_max 22
_diffrn_reflns_limit_l_min -23
_diffrn_reflns_number 26916
_diffrn_reflns_point_group_measured_fraction_full 0.999
_diffrn_reflns_point_group_measured_fraction_max 0.969
_diffrn_reflns_theta_full 67.684
_diffrn_reflns_theta_max 73.921
_diffrn_reflns_theta_min 2.562
_exptl_absorpt_coefficient_mu 3.644
_exptl_absorpt_correction_T_max 1.00000
_exptl_absorpt_correction_T_min 0.65922
_exptl_absorpt_correction_type multi-scan
_exptl_absorpt_process_details
;
CrysAlisPro 1.171.39.46 (Rigaku Oxford Diffraction, 2018)
Empirical absorption correction using spherical harmonics,
 implemented in SCALE3 ABSPACK scaling algorithm.
;
_exptl_crystal_colour colourless
_exptl_crystal_colour_primary colourless
_exptl_crystal_density_diffrn 1.382
_exptl_crystal_description block
_exptl_crystal_F_000 1560
_exptl_crystal_size_max 0.1
_exptl_crystal_size_mid 0.07
_exptl_crystal_size_min 0.05
_refine_diff_density_max 0.776
_refine_diff_density_min -0.956
_refine_diff_density_rms 0.066
_refine_ls_extinction_method none
_refine_ls_goodness_of_fit_ref 1.032
_refine_ls_hydrogen_treatment constr
_refine_ls_matrix_type full
_refine_ls_number_parameters 969
_refine_ls_number_reflns 14585
_refine_ls_number_restraints 9
_refine_ls_restrained_S_all 1.040
_refine_ls_R_factor_all 0.0649
_refine_ls_R_factor_gt 0.0484
_refine_ls_shift/su_max 0.009
_refine_ls_shift/su_mean 0.000
_refine_ls_structure_factor_coef Fsqd
_refine_ls_weighting_details 'w=1/[\s^2^(Fo^2^)+(0.0639P)^2^+0.7637P] where P=(Fo^2^+2Fc^2^)/3'
_refine_ls_weighting_scheme calc
_refine_ls_wR_factor_gt 0.1198
_refine_ls_wR_factor_ref 0.1323
_reflns_Friedel_coverage 0.000
_reflns_number_gt 11675
_reflns_number_total 14585
_reflns_threshold_expression 'I > 2\s(I)'
_cod_data_source_file d4sc07116f2.cif
_cod_data_source_block cu-3470
_cod_original_cell_volume 3711.1(2)
_cod_database_code 1573733
_shelx_shelxl_version_number 2016/6
_shelx_space_group_comment
;
The symmetry employed for this shelxl refinement is uniquely defined
by the following loop, which should always be used as a source of
symmetry information in preference to the above space-group names.
They are only intended as comments.
;
_shelx_estimated_absorpt_t_max 0.839
_shelx_estimated_absorpt_t_min 0.712
_olex2_refinement_description
;
1. Restrained distances
 F25-F27 \\sim F25-F26 \\sim F27-F26
 with sigma of 0.04
 C46-C41 \\sim C46-F25 \\sim C46-F27 \\sim C46-F26
 with sigma of 0.02
2. Others
 Fixed Sof: F30(0.5) F28(0.5) F29(0.5) F17(0.5) F16(0.5) F18(0.5) F25(0.6)
 F27(0.6) F26(0.6) F6(0.4) F5(0.4) F4(0.4)
3.a Aromatic/amide H refined with riding coordinates:
 C44(H44), C48(H48), C68(H68), C60(H60), C52(H52), C64(H64), C56(H56),
 C40(H40), C50(H50), C58(H58), C66(H66), C42(H42), C5(H5), C18(H18), C4(H4),
 C20(H20), C11(H11), C3(H3), C9(H9)
3.b Idealised Me refined as rotating group:
 C30(H30A,H30B,H30C), C38(H38A,H38B,H38C), C37(H37A,H37B,H37C), C22(H22A,H22B,
 H22C), C31(H31A,H31B,H31C), C13(H13A,H13B,H13C), C23(H23A,H23B,H23C), C35(H35A,
 H35B,H35C), C14(H14A,H14B,H14C), C28(H28A,H28B,H28C), C29(H29A,H29B,H29C),
 C36(H36A,H36B,H36C), C24(H24A,H24B,H24C), C15(H15A,H15B,H15C)
;
_smtbx_masks_void_probe_radius 1.2
_smtbx_masks_void_truncation_radius 1.2
_olex2_submission_special_instructions 'No special instructions were received'

loop_
_space_group_symop_operation_xyz
'x, y, z'
'-x, -y, -z'

loop_
_atom_site_label
_atom_site_type_symbol
_atom_site_fract_x
_atom_site_fract_y
_atom_site_fract_z
_atom_site_U_iso_or_equiv
_atom_site_adp_type
_atom_site_occupancy
_atom_site_site_symmetry_order
_atom_site_calc_flag
_atom_site_refinement_flags_posn
_atom_site_refinement_flags_adp
_atom_site_refinement_flags_occupancy
_atom_site_disorder_assembly
_atom_site_disorder_group
Sn1 Sn 0.48690(2) 0.69242(2) 0.17769(2) 0.03903(8) Uani 1 1 d . . . . .
F15 F 0.1299(2) 0.04040(16) 0.52442(12) 0.0556(6) Uani 1 1 d . . . . .
F24 F -0.0504(2) -0.16152(14) 0.10128(13) 0.0555(6) Uani 1 1 d . . . . .
F14 F 0.0683(2) -0.04847(15) 0.40846(14) 0.0596(6) Uani 1 1 d . . . . .
F13 F 0.23933(19) 0.04404(17) 0.45412(15) 0.0612(6) Uani 1 1 d . . . . .
F23 F 0.0701(2) -0.10112(15) 0.04976(16) 0.0621(6) Uani 1 1 d . . . . .
F22 F -0.1037(2) -0.15536(15) -0.01295(13) 0.0661(7) Uani 1 1 d . . . . .
F7 F 0.3813(2) 0.16457(19) 0.06087(13) 0.0646(7) Uani 1 1 d . . . . .
F19 F -0.2219(3) 0.1515(2) 0.0525(2) 0.0921(10) Uani 1 1 d . . . . .
F11 F 0.6207(2) 0.2028(3) 0.40291(17) 0.0895(10) Uani 1 1 d . . . . .
F12 F 0.4866(2) 0.1747(2) 0.44714(16) 0.0871(9) Uani 1 1 d . . . . .
N3 N 0.3208(3) 0.7405(2) 0.28337(17) 0.0426(7) Uani 1 1 d . . . . .
N2 N 0.5126(2) 0.54918(19) 0.25880(18) 0.0438(7) Uani 1 1 d . . . . .
F3 F 0.2377(3) 0.59297(19) 0.38211(18) 0.0853(9) Uani 1 1 d . . . . .
F21 F -0.2811(3) 0.0992(3) 0.1353(3) 0.1108(13) Uani 1 1 d . . . . .
N1 N 0.5973(2) 0.67049(19) 0.35103(16) 0.0389(6) Uani 1 1 d . . . . .
N4 N 0.2438(2) 0.6940(2) 0.16106(17) 0.0410(6) Uani 1 1 d . . . . .
F10 F 0.5771(4) 0.3047(2) 0.45410(19) 0.1287(18) Uani 1 1 d . . . . .
C47 C 0.0558(2) 0.1252(2) 0.18173(17) 0.0301(6) Uani 1 1 d . . . . .
C39 C 0.1695(2) 0.3003(2) 0.24917(18) 0.0325(6) Uani 1 1 d . . . . .
C55 C 0.1185(2) 0.1846(2) 0.33002(17) 0.0310(6) Uani 1 1 d . . . . .
C63 C 0.2798(2) 0.20103(19) 0.25918(17) 0.0299(6) Uani 1 1 d . . . . .
C44 C 0.2163(3) 0.3741(2) 0.31495(19) 0.0360(7) Uani 1 1 d . . . . .
H44 H 0.239108 0.367010 0.364250 0.043 Uiso 1 1 calc R U . . .
C57 C 0.1048(3) 0.1009(2) 0.42179(19) 0.0363(7) Uani 1 1 d . . . . .
C48 C 0.0579(3) 0.0453(2) 0.14566(18) 0.0326(6) Uani 1 1 d . . . . .
H48 H 0.125101 0.037224 0.159524 0.039 Uiso 1 1 calc R U . . .
C49 C -0.0352(3) -0.0231(2) 0.08995(18) 0.0352(7) Uani 1 1 d . . . . .
C68 C 0.3574(3) 0.2144(2) 0.32865(18) 0.0329(6) Uani 1 1 d . . . . .
H68 H 0.338772 0.225182 0.375484 0.039 Uiso 1 1 calc R U . . .
C25 C 0.3423(3) 0.7182(2) 0.21576(19) 0.0359(7) Uani 1 1 d . . . . .
C60 C 0.0520(3) 0.2207(2) 0.36207(19) 0.0370(7) Uani 1 1 d . . . . .
H60 H 0.032947 0.262480 0.342644 0.044 Uiso 1 1 calc R U . . .
C52 C -0.0462(3) 0.1323(2) 0.15779(19) 0.0361(7) Uani 1 1 d . . . . .
H52 H -0.052546 0.184863 0.181701 0.043 Uiso 1 1 calc R U . . .
F9 F 0.5121(4) 0.1364(4) 0.11782(19) 0.1337(19) Uani 1 1 d . . . . .
C64 C 0.3158(3) 0.1913(2) 0.19358(18) 0.0352(7) Uani 1 1 d . . . . .
H64 H 0.266871 0.183653 0.145176 0.042 Uiso 1 1 calc R U . . .
C56 C 0.1414(3) 0.1223(2) 0.36155(18) 0.0339(6) Uani 1 1 d . . . . .
H56 H 0.183565 0.093963 0.340535 0.041 Uiso 1 1 calc R U . . .
C40 C 0.1416(3) 0.3166(2) 0.17836(19) 0.0363(7) Uani 1 1 d . . . . .
H40 H 0.110474 0.268612 0.131734 0.044 Uiso 1 1 calc R U . . .
F30 F -0.1627(9) 0.1982(7) 0.4038(10) 0.108(7) Uani 0.5 1 d . . P A 1
C59 C 0.0130(3) 0.1970(2) 0.4216(2) 0.0412(8) Uani 1 1 d . . . . .
C50 C -0.1342(3) -0.0138(2) 0.0670(2) 0.0423(8) Uani 1 1 d . . . . .
H50 H -0.197781 -0.060472 0.029207 0.051 Uiso 1 1 calc R U . . .
C43 C 0.2309(3) 0.4575(2) 0.3111(2) 0.0423(8) Uani 1 1 d . . . . .
C67 C 0.4613(3) 0.2126(2) 0.33169(19) 0.0365(7) Uani 1 1 d . . . . .
F2 F 0.2531(5) 0.5105(2) 0.44329(18) 0.145(2) Uani 1 1 d . . . . .
C61 C 0.1356(3) 0.0351(2) 0.4521(2) 0.0448(8) Uani 1 1 d . . . . .
C30 C 0.4020(3) 0.7733(3) 0.3596(2) 0.0518(9) Uani 1 1 d . . . . .
H30A H 0.398123 0.724297 0.380053 0.078 Uiso 1 1 calc R U . . .
H30B H 0.385851 0.816065 0.394570 0.078 Uiso 1 1 calc R U . . .
H30C H 0.476748 0.801572 0.355643 0.078 Uiso 1 1 calc R U . . .
C41 C 0.1577(3) 0.4004(2) 0.1737(2) 0.0417(8) Uani 1 1 d D . . . .
C51 C -0.1378(3) 0.0656(2) 0.1007(2) 0.0423(8) Uani 1 1 d . . . . .
C32 C 0.5358(3) 0.6359(2) 0.27511(19) 0.0358(7) Uani 1 1 d . . . . .
C53 C -0.0294(3) -0.1092(2) 0.05699(19) 0.0397(7) Uani 1 1 d . . . . .
F8 F 0.5323(3) 0.2678(3) 0.1306(2) 0.1359(19) Uani 1 1 d . . . . .
C34 C 0.5582(3) 0.5295(3) 0.3232(3) 0.0536(10) Uani 1 1 d . . . . .
C38 C 0.6470(3) 0.7630(2) 0.3968(2) 0.0433(8) Uani 1 1 d . . . . .
H38A H 0.641771 0.798643 0.362417 0.065 Uiso 1 1 calc R U . . .
H38B H 0.725336 0.779883 0.424486 0.065 Uiso 1 1 calc R U . . .
H38C H 0.607163 0.772725 0.434348 0.065 Uiso 1 1 calc R U . . .
C58 C 0.0402(3) 0.1378(2) 0.4535(2) 0.0418(8) Uani 1 1 d . . . . .
H58 H 0.015566 0.123291 0.495212 0.050 Uiso 1 1 calc R U . . .
C1 C 0.6375(3) 0.8201(3) 0.2234(2) 0.0444(8) Uani 1 1 d . . . . .
C69 C 0.5387(3) 0.2258(3) 0.4081(2) 0.0471(9) Uani 1 1 d . . . . .
C66 C 0.4937(3) 0.2009(2) 0.2657(2) 0.0431(8) Uani 1 1 d . . . . .
H66 H 0.563858 0.198762 0.267420 0.052 Uiso 1 1 calc R U . . .
F20 F -0.3200(3) 0.0169(2) 0.0202(3) 0.172(3) Uani 1 1 d . . . . .
C42 C 0.2024(3) 0.4718(2) 0.2406(2) 0.0448(8) Uani 1 1 d . . . . .
H42 H 0.213104 0.529060 0.238030 0.054 Uiso 1 1 calc R U . . .
B1 B 0.1571(3) 0.2036(2) 0.2549(2) 0.0306(7) Uani 1 1 d . . . . .
C65 C 0.4206(3) 0.1924(2) 0.1966(2) 0.0424(8) Uani 1 1 d . . . . .
C6 C 0.7359(3) 0.8105(3) 0.2172(2) 0.0489(9) Uani 1 1 d . . . . .
F1 F 0.3827(3) 0.5735(3) 0.4026(3) 0.177(3) Uani 1 1 d . . . . .
C27 C 0.2112(3) 0.7314(3) 0.2714(2) 0.0510(9) Uani 1 1 d . . . . .
F28 F -0.0357(14) 0.3187(10) 0.4534(10) 0.091(5) Uani 0.5 1 d . . P A 1
C2 C 0.6410(3) 0.9051(3) 0.2453(2) 0.0493(9) Uani 1 1 d . . . . .
C16 C 0.5385(3) 0.9209(2) 0.2475(2) 0.0515(9) Uani 1 1 d . . . . .
C33 C 0.6114(3) 0.6061(3) 0.3814(2) 0.0493(9) Uani 1 1 d . . . . .
C17 C 0.4565(4) 0.9019(3) 0.1774(2) 0.0556(10) Uani 1 1 d . . . . .
C21 C 0.5242(4) 0.9566(2) 0.3182(2) 0.0528(10) Uani 1 1 d . . . . .
F29 F -0.0611(16) 0.2362(13) 0.5215(9) 0.121(7) Uani 0.5 1 d . . P A 1
C37 C 0.4534(3) 0.4827(3) 0.1824(2) 0.0581(11) Uani 1 1 d . . . . .
H37A H 0.420920 0.508358 0.146531 0.087 Uiso 1 1 calc R U . . .
H37B H 0.394072 0.432891 0.186935 0.087 Uiso 1 1 calc R U . . .
H37C H 0.505604 0.462522 0.162566 0.087 Uiso 1 1 calc R U . . .
C5 C 0.8363(3) 0.8857(3) 0.2381(2) 0.0629(12) Uani 1 1 d . . . . .
H5 H 0.903173 0.878825 0.236459 0.075 Uiso 1 1 calc R U . . .
C26 C 0.1629(3) 0.7022(3) 0.1943(2) 0.0522(9) Uani 1 1 d . . . . .
C18 C 0.3588(4) 0.9121(3) 0.1805(3) 0.0615(12) Uani 1 1 d . . . . .
H18 H 0.302987 0.898349 0.133389 0.074 Uiso 1 1 calc R U . . .
C22 C 0.6137(4) 0.9853(3) 0.3946(2) 0.0594(11) Uani 1 1 d . . . . .
H22A H 0.651401 0.945112 0.392630 0.089 Uiso 1 1 calc R U . . .
H22B H 0.579795 0.984347 0.436607 0.089 Uiso 1 1 calc R U . . .
H22C H 0.667850 1.044946 0.404007 0.089 Uiso 1 1 calc R U . . .
C7 C 0.7354(3) 0.7216(3) 0.1858(2) 0.0522(10) Uani 1 1 d . . . . .
C62 C -0.0611(4) 0.2353(3) 0.4515(3) 0.0567(10) Uani 1 1 d . . . . .
C4 C 0.8383(4) 0.9688(3) 0.2607(3) 0.0681(13) Uani 1 1 d . . . . .
H4 H 0.905957 1.018929 0.274293 0.082 Uiso 1 1 calc R U . . .
C12 C 0.7805(3) 0.6813(3) 0.2346(2) 0.0544(10) Uani 1 1 d . . . . .
C19 C 0.3405(4) 0.9417(3) 0.2502(3) 0.0640(13) Uani 1 1 d . . . . .
C31 C 0.2251(3) 0.6709(3) 0.0769(2) 0.0528(10) Uani 1 1 d . . . . .
H31A H 0.215290 0.718246 0.058602 0.079 Uiso 1 1 calc R U . . .
H31B H 0.158229 0.616409 0.050769 0.079 Uiso 1 1 calc R U . . .
H31C H 0.289467 0.662435 0.065295 0.079 Uiso 1 1 calc R U . . .
C45 C 0.2793(4) 0.5333(3) 0.3839(2) 0.0572(11) Uani 1 1 d . . . . .
C46 C 0.1243(4) 0.4130(3) 0.0972(2) 0.0578(11) Uani 1 1 d D . . B 1
C20 C 0.4248(4) 0.9650(3) 0.3178(3) 0.0610(12) Uani 1 1 d . . . . .
H20 H 0.414401 0.987591 0.365922 0.073 Uiso 1 1 calc R U . . .
C11 C 0.7687(4) 0.5953(4) 0.2036(3) 0.0678(13) Uani 1 1 d . . . . .
H11 H 0.795968 0.567414 0.237129 0.081 Uiso 1 1 calc R U . . .
C13 C 0.8437(4) 0.7298(3) 0.3191(2) 0.0633(12) Uani 1 1 d . . . . .
H13A H 0.923661 0.754365 0.325600 0.095 Uiso 1 1 calc R U . . .
H13B H 0.827620 0.689090 0.349348 0.095 Uiso 1 1 calc R U . . .
H13C H 0.820836 0.777402 0.337181 0.095 Uiso 1 1 calc R U . . .
C54 C -0.2417(4) 0.0810(3) 0.0771(3) 0.0660(13) Uani 1 1 d . . . . .
C3 C 0.7414(4) 0.9784(3) 0.2635(3) 0.0629(12) Uani 1 1 d . . . . .
H3 H 0.742441 1.035728 0.277934 0.075 Uiso 1 1 calc R U . . .
C70 C 0.4604(3) 0.1880(4) 0.1264(2) 0.0656(13) Uani 1 1 d . . . . .
C8 C 0.6896(3) 0.6770(3) 0.1058(2) 0.0579(11) Uani 1 1 d . . . . .
C23 C 0.4730(4) 0.8723(4) 0.0995(3) 0.0695(13) Uani 1 1 d . . . . .
H23A H 0.549416 0.906865 0.101709 0.104 Uiso 1 1 calc R U . . .
H23B H 0.420727 0.880816 0.059751 0.104 Uiso 1 1 calc R U . . .
H23C H 0.459582 0.809970 0.086422 0.104 Uiso 1 1 calc R U . . .
C35 C 0.5428(5) 0.4379(3) 0.3210(4) 0.0845(18) Uani 1 1 d . . . . .
H35A H 0.463138 0.400075 0.303648 0.127 Uiso 1 1 calc R U . . .
H35B H 0.576813 0.437583 0.372945 0.127 Uiso 1 1 calc R U . . .
H35C H 0.578324 0.415900 0.284887 0.127 Uiso 1 1 calc R U . . .
C14 C 0.6529(4) 0.7210(4) 0.0492(2) 0.0703(13) Uani 1 1 d . . . . .
H14A H 0.573603 0.708106 0.040469 0.105 Uiso 1 1 calc R U . . .
H14B H 0.665112 0.698853 -0.000129 0.105 Uiso 1 1 calc R U . . .
H14C H 0.696110 0.784656 0.070554 0.105 Uiso 1 1 calc R U . . .
C28 C 0.0473(4) 0.6819(4) 0.1471(3) 0.0708(14) Uani 1 1 d . . . . .
H28A H 0.050483 0.716588 0.111240 0.106 Uiso 1 1 calc R U . . .
H28B H 0.005533 0.696594 0.181637 0.106 Uiso 1 1 calc R U . . .
H28C H 0.010235 0.619259 0.117632 0.106 Uiso 1 1 calc R U . . .
C10 C 0.7180(4) 0.5492(4) 0.1249(3) 0.0711(14) Uani 1 1 d . . . . .
C29 C 0.1661(4) 0.7539(4) 0.3366(3) 0.0778(16) Uani 1 1 d . . . . .
H29A H 0.185420 0.726240 0.375379 0.117 Uiso 1 1 calc R U . . .
H29B H 0.084935 0.732371 0.316606 0.117 Uiso 1 1 calc R U . . .
H29C H 0.198229 0.817723 0.360612 0.117 Uiso 1 1 calc R U . . .
C36 C 0.6721(4) 0.6265(3) 0.4648(3) 0.0727(14) Uani 1 1 d . . . . .
H36A H 0.746733 0.672642 0.477986 0.109 Uiso 1 1 calc R U . . .
H36B H 0.678205 0.573519 0.473735 0.109 Uiso 1 1 calc R U . . .
H36C H 0.631147 0.646641 0.497361 0.109 Uiso 1 1 calc R U . . .
C9 C 0.6815(4) 0.5926(4) 0.0770(3) 0.0696(14) Uani 1 1 d . . . . .
H9 H 0.650198 0.563310 0.022739 0.084 Uiso 1 1 calc R U . . .
C24 C 0.2333(5) 0.9499(4) 0.2516(3) 0.0875(19) Uani 1 1 d . . . . .
H24A H 0.236500 1.005646 0.243987 0.131 Uiso 1 1 calc R U . . .
H24B H 0.221521 0.948190 0.301808 0.131 Uiso 1 1 calc R U . . .
H24C H 0.171694 0.901108 0.210055 0.131 Uiso 1 1 calc R U . . .
C15 C 0.7063(6) 0.4563(4) 0.0923(4) 0.104(2) Uani 1 1 d . . . . .
H15A H 0.779332 0.456611 0.091747 0.156 Uiso 1 1 calc R U . . .
H15B H 0.655186 0.430449 0.039291 0.156 Uiso 1 1 calc R U . . .
H15C H 0.676934 0.421461 0.124645 0.156 Uiso 1 1 calc R U . . .
F17 F -0.1447(13) 0.2267(14) 0.3999(8) 0.139(8) Uani 0.5 1 d . . P A 2
F16 F -0.0090(16) 0.3150(11) 0.4895(14) 0.162(10) Uani 0.5 1 d . . P A 2
F18 F -0.1094(15) 0.1954(12) 0.4959(9) 0.112(6) Uani 0.5 1 d . . P A 2
F25 F 0.0693(10) 0.4674(7) 0.0992(5) 0.090(3) Uani 0.6 1 d D . P B 1
F27 F 0.0434(12) 0.3414(4) 0.0436(4) 0.111(4) Uani 0.6 1 d D . P B 1
F26 F 0.2021(6) 0.4452(12) 0.0694(6) 0.122(4) Uani 0.6 1 d D . P B 1
F6 F 0.186(2) 0.4895(7) 0.0968(7) 0.136(9) Uani 0.4 1 d . . P C 2
F5 F 0.0284(11) 0.396(2) 0.0708(9) 0.151(8) Uani 0.4 1 d . . P D 2
F4 F 0.151(2) 0.3630(11) 0.0424(6) 0.105(4) Uani 0.4 1 d . . P E 2

loop_
_atom_site_aniso_label
_atom_site_aniso_U_11
_atom_site_aniso_U_22
_atom_site_aniso_U_33
_atom_site_aniso_U_23
_atom_site_aniso_U_13
_atom_site_aniso_U_12
Sn1 0.03514(12) 0.04685(14) 0.02980(11) 0.00713(9) 0.00490(8) 0.01620(9)
F15 0.0640(14) 0.0601(14) 0.0395(11) 0.0275(10) 0.0098(10) 0.0175(11)
F24 0.0855(16) 0.0386(12) 0.0516(13) 0.0192(10) 0.0254(12) 0.0302(12)
F14 0.0738(15) 0.0414(12) 0.0521(13) 0.0168(10) 0.0042(12) 0.0171(11)
F13 0.0521(13) 0.0768(17) 0.0732(16) 0.0469(14) 0.0193(12) 0.0331(12)
F23 0.0680(15) 0.0425(12) 0.0797(17) 0.0091(12) 0.0349(13) 0.0257(11)
F22 0.0915(18) 0.0458(13) 0.0370(11) -0.0097(10) -0.0071(12) 0.0291(13)
F7 0.0538(13) 0.0911(19) 0.0359(11) 0.0090(12) 0.0115(10) 0.0221(13)
F19 0.083(2) 0.105(2) 0.109(2) 0.054(2) 0.0094(18) 0.0614(19)
F11 0.0653(17) 0.156(3) 0.0649(17) 0.0372(19) 0.0056(14) 0.071(2)
F12 0.0678(17) 0.135(3) 0.0552(16) 0.0459(17) 0.0043(13) 0.0349(18)
N3 0.0476(16) 0.0485(17) 0.0391(15) 0.0130(13) 0.0118(13) 0.0293(14)
N2 0.0375(14) 0.0373(16) 0.0456(17) 0.0030(13) 0.0011(13) 0.0151(12)
F3 0.103(2) 0.0580(17) 0.0780(19) -0.0109(14) 0.0084(17) 0.0444(16)
F21 0.078(2) 0.172(4) 0.149(3) 0.091(3) 0.058(2) 0.090(3)
N1 0.0378(14) 0.0371(15) 0.0341(14) 0.0078(12) -0.0005(11) 0.0147(12)
N4 0.0391(15) 0.0458(17) 0.0364(15) 0.0086(13) 0.0051(12) 0.0214(13)
F10 0.170(4) 0.0646(19) 0.072(2) -0.0279(16) -0.078(2) 0.052(2)
C47 0.0319(14) 0.0330(16) 0.0240(13) 0.0089(12) 0.0044(12) 0.0139(12)
C39 0.0320(15) 0.0323(16) 0.0309(15) 0.0071(12) 0.0050(12) 0.0146(13)
C55 0.0300(14) 0.0270(15) 0.0277(14) 0.0035(12) 0.0010(12) 0.0092(12)
C63 0.0293(14) 0.0231(14) 0.0301(15) 0.0034(11) 0.0020(12) 0.0093(11)
C44 0.0420(17) 0.0300(16) 0.0308(15) 0.0065(13) 0.0028(13) 0.0151(13)
C57 0.0320(15) 0.0353(17) 0.0329(16) 0.0105(13) 0.0024(13) 0.0077(13)
C48 0.0343(15) 0.0322(16) 0.0303(15) 0.0109(13) 0.0047(12) 0.0144(13)
C49 0.0416(17) 0.0290(16) 0.0289(15) 0.0055(12) 0.0056(13) 0.0123(13)
C68 0.0348(15) 0.0312(16) 0.0266(14) 0.0052(12) 0.0023(12) 0.0125(13)
C25 0.0363(16) 0.0396(18) 0.0358(16) 0.0123(14) 0.0102(13) 0.0201(14)
C60 0.0363(16) 0.0382(18) 0.0360(17) 0.0099(14) 0.0078(13) 0.0174(14)
C52 0.0346(16) 0.0319(16) 0.0359(16) 0.0056(13) 0.0039(13) 0.0135(13)
F9 0.148(3) 0.266(6) 0.069(2) 0.054(3) 0.057(2) 0.165(4)
C64 0.0310(15) 0.0374(17) 0.0292(15) 0.0067(13) 0.0034(12) 0.0103(13)
C56 0.0327(15) 0.0341(16) 0.0292(15) 0.0074(13) 0.0035(12) 0.0116(13)
C40 0.0411(17) 0.0316(16) 0.0318(16) 0.0069(13) 0.0065(13) 0.0141(14)
F30 0.035(3) 0.068(4) 0.184(16) -0.023(6) 0.029(5) 0.017(3)
C59 0.0386(17) 0.0433(19) 0.0374(17) 0.0057(15) 0.0113(14) 0.0160(15)
C50 0.0384(17) 0.0343(18) 0.0387(18) 0.0054(14) -0.0032(14) 0.0088(14)
C43 0.0513(19) 0.0303(17) 0.0364(17) 0.0032(14) 0.0045(15) 0.0154(15)
C67 0.0329(15) 0.0335(17) 0.0340(16) 0.0045(13) -0.0008(13) 0.0129(13)
F2 0.302(6) 0.0521(18) 0.0477(17) 0.0017(14) 0.037(3) 0.051(3)
C61 0.0461(19) 0.043(2) 0.0407(19) 0.0174(16) 0.0074(15) 0.0137(16)
C30 0.062(2) 0.059(2) 0.0368(19) 0.0118(17) 0.0066(17) 0.033(2)
C41 0.052(2) 0.0360(18) 0.0367(18) 0.0134(14) 0.0087(15) 0.0188(15)
C51 0.0342(16) 0.0386(18) 0.047(2) 0.0106(15) 0.0010(15) 0.0152(14)
C32 0.0332(15) 0.0359(17) 0.0335(16) 0.0075(13) 0.0039(13) 0.0139(13)
C53 0.0513(19) 0.0316(17) 0.0314(16) 0.0077(13) 0.0097(14) 0.0139(15)
F8 0.100(3) 0.148(4) 0.068(2) 0.003(2) 0.0389(19) -0.046(2)
C34 0.050(2) 0.042(2) 0.063(3) 0.0166(19) 0.0013(19) 0.0217(17)
C38 0.0432(18) 0.0407(19) 0.0347(17) 0.0045(15) 0.0001(14) 0.0150(15)
C58 0.0398(17) 0.044(2) 0.0345(17) 0.0090(15) 0.0120(14) 0.0106(15)
C1 0.0407(18) 0.049(2) 0.0331(17) 0.0154(15) 0.0033(14) 0.0090(15)
C69 0.0425(19) 0.049(2) 0.0418(19) 0.0081(16) -0.0006(16) 0.0203(16)
C66 0.0322(16) 0.047(2) 0.0400(18) 0.0007(15) 0.0029(14) 0.0170(15)
F20 0.081(2) 0.090(3) 0.236(5) -0.051(3) -0.093(3) 0.048(2)
C42 0.061(2) 0.0288(17) 0.0410(19) 0.0113(14) 0.0068(17) 0.0179(16)
B1 0.0321(16) 0.0282(17) 0.0281(16) 0.0053(13) 0.0046(13) 0.0131(14)
C65 0.0368(17) 0.050(2) 0.0314(16) 0.0020(15) 0.0052(14) 0.0168(15)
C6 0.0406(18) 0.065(3) 0.0316(17) 0.0171(17) 0.0073(15) 0.0118(17)
F1 0.0575(19) 0.170(4) 0.167(4) -0.131(4) -0.022(2) 0.030(2)
C27 0.050(2) 0.061(2) 0.056(2) 0.0187(19) 0.0200(18) 0.0365(19)
F28 0.108(11) 0.057(7) 0.151(12) 0.037(8) 0.089(10) 0.051(8)
C2 0.049(2) 0.047(2) 0.0370(18) 0.0156(16) -0.0010(16) 0.0083(17)
C16 0.055(2) 0.0369(19) 0.049(2) 0.0158(17) -0.0048(18) 0.0130(17)
C33 0.047(2) 0.045(2) 0.050(2) 0.0163(17) -0.0002(17) 0.0204(17)
C17 0.068(3) 0.044(2) 0.042(2) 0.0141(17) -0.0042(18) 0.0195(19)
C21 0.068(2) 0.0309(18) 0.043(2) 0.0043(15) -0.0080(18) 0.0186(17)
F29 0.182(17) 0.22(2) 0.068(6) 0.071(10) 0.080(9) 0.161(16)
C37 0.053(2) 0.042(2) 0.057(2) -0.0092(18) -0.0013(19) 0.0183(18)
C5 0.039(2) 0.088(4) 0.042(2) 0.022(2) 0.0058(17) 0.007(2)
C26 0.046(2) 0.061(2) 0.059(2) 0.019(2) 0.0155(18) 0.0326(19)
C18 0.073(3) 0.048(2) 0.053(2) 0.0129(19) -0.010(2) 0.032(2)
C22 0.070(3) 0.047(2) 0.042(2) 0.0038(18) -0.0080(19) 0.023(2)
C7 0.0348(17) 0.084(3) 0.0374(19) 0.0165(19) 0.0145(15) 0.0227(19)
C62 0.058(2) 0.064(3) 0.059(3) 0.019(2) 0.030(2) 0.031(2)
C4 0.054(2) 0.068(3) 0.051(2) 0.020(2) 0.000(2) -0.004(2)
C12 0.045(2) 0.077(3) 0.046(2) 0.017(2) 0.0193(17) 0.029(2)
C19 0.079(3) 0.046(2) 0.062(3) 0.010(2) -0.006(2) 0.039(2)
C31 0.047(2) 0.064(3) 0.0391(19) 0.0101(18) 0.0009(16) 0.0241(19)
C45 0.083(3) 0.0327(19) 0.044(2) 0.0039(16) 0.004(2) 0.024(2)
C46 0.078(3) 0.044(2) 0.044(2) 0.0152(18) 0.003(2) 0.024(2)
C20 0.079(3) 0.041(2) 0.053(2) 0.0027(18) -0.003(2) 0.034(2)
C11 0.057(3) 0.097(4) 0.061(3) 0.028(3) 0.022(2) 0.040(3)
C13 0.050(2) 0.097(4) 0.045(2) 0.019(2) 0.0096(18) 0.037(2)
C54 0.045(2) 0.045(2) 0.085(3) 0.005(2) -0.010(2) 0.0178(18)
C3 0.059(3) 0.053(3) 0.051(2) 0.017(2) -0.006(2) 0.005(2)
C70 0.039(2) 0.104(4) 0.040(2) 0.004(2) 0.0087(17) 0.026(2)
C8 0.043(2) 0.087(3) 0.043(2) 0.019(2) 0.0182(17) 0.023(2)
C23 0.071(3) 0.082(3) 0.044(2) 0.025(2) -0.001(2) 0.027(3)
C35 0.088(4) 0.046(3) 0.097(4) 0.020(3) -0.011(3) 0.024(3)
C14 0.061(3) 0.102(4) 0.039(2) 0.023(2) 0.016(2) 0.022(3)
C28 0.045(2) 0.092(4) 0.077(3) 0.020(3) 0.011(2) 0.038(2)
C10 0.061(3) 0.089(4) 0.064(3) 0.008(3) 0.024(2) 0.038(3)
C29 0.083(3) 0.116(5) 0.068(3) 0.030(3) 0.037(3) 0.071(3)
C36 0.085(3) 0.067(3) 0.052(3) 0.025(2) -0.009(2) 0.028(3)
C9 0.058(3) 0.099(4) 0.044(2) 0.004(2) 0.023(2) 0.029(3)
C24 0.103(4) 0.084(4) 0.077(3) 0.002(3) -0.007(3) 0.073(3)
C15 0.109(5) 0.106(5) 0.097(5) 0.002(4) 0.032(4) 0.061(4)
F17 0.137(13) 0.28(2) 0.092(8) 0.081(12) 0.060(9) 0.166(15)
F16 0.097(8) 0.073(10) 0.25(2) -0.066(12) 0.072(14) 0.022(7)
F18 0.142(12) 0.131(10) 0.144(16) 0.077(10) 0.119(12) 0.086(8)
F25 0.135(8) 0.100(5) 0.067(4) 0.043(4) 0.014(4) 0.082(6)
F27 0.179(10) 0.059(4) 0.045(4) 0.020(3) -0.032(5) 0.026(4)
F26 0.081(5) 0.252(15) 0.081(6) 0.109(8) 0.044(5) 0.078(8)
F6 0.23(2) 0.053(5) 0.059(6) 0.035(5) -0.011(8) -0.005(7)
F5 0.072(7) 0.33(3) 0.074(10) 0.102(15) 0.015(7) 0.092(15)
F4 0.219(16) 0.103(8) 0.047(4) 0.045(5) 0.063(7) 0.103(9)

loop_
_atom_type_symbol
_atom_type_description
_atom_type_scat_dispersion_real
_atom_type_scat_dispersion_imag
_atom_type_scat_source
C C 0.0181 0.0091 'International Tables Vol C Tables 4.2.6.8 and 6.1.1.4'
H H 0.0000 0.0000 'International Tables Vol C Tables 4.2.6.8 and 6.1.1.4'
B B 0.0090 0.0039 'International Tables Vol C Tables 4.2.6.8 and 6.1.1.4'
F F 0.0727 0.0534 'International Tables Vol C Tables 4.2.6.8 and 6.1.1.4'
N N 0.0311 0.0180 'International Tables Vol C Tables 4.2.6.8 and 6.1.1.4'
Sn Sn 0.0259 5.4591 'International Tables Vol C Tables 4.2.6.8 and 6.1.1.4'

loop_
_geom_angle_atom_site_label_1
_geom_angle_atom_site_label_2
_geom_angle_atom_site_label_3
_geom_angle
_geom_angle_site_symmetry_1
_geom_angle_site_symmetry_3
_geom_angle_publ_flag
C32 Sn1 C25 95.96(11) . . ?
C1 Sn1 C25 107.70(13) . . ?
C1 Sn1 C32 96.71(12) . . ?
C25 N3 C30 124.9(3) . . ?
C25 N3 C27 111.6(3) . . ?
C27 N3 C30 123.5(3) . . ?
C32 N2 C34 111.7(3) . . ?
C32 N2 C37 125.8(3) . . ?
C34 N2 C37 122.4(3) . . ?
C32 N1 C38 126.3(3) . . ?
C32 N1 C33 111.4(3) . . ?
C33 N1 C38 122.3(3) . . ?
C25 N4 C26 111.5(3) . . ?
C25 N4 C31 125.6(3) . . ?
C26 N4 C31 122.6(3) . . ?
C48 C47 C52 115.6(3) . . ?
C48 C47 B1 124.5(3) . . ?
C52 C47 B1 119.6(3) . . ?
C44 C39 C40 115.3(3) . . ?
C44 C39 B1 121.6(3) . . ?
C40 C39 B1 122.9(3) . . ?
C60 C55 C56 115.2(3) . . ?
C60 C55 B1 123.7(3) . . ?
C56 C55 B1 120.8(3) . . ?
C68 C63 B1 122.9(3) . . ?
C64 C63 C68 115.5(3) . . ?
C64 C63 B1 121.4(3) . . ?
C39 C44 H44 118.7 . . ?
C43 C44 C39 122.5(3) . . ?
C43 C44 H44 118.7 . . ?
C56 C57 C61 118.2(3) . . ?
C56 C57 C58 121.6(3) . . ?
C58 C57 C61 120.2(3) . . ?
C47 C48 H48 118.9 . . ?
C49 C48 C47 122.2(3) . . ?
C49 C48 H48 118.9 . . ?
C48 C49 C53 119.5(3) . . ?
C50 C49 C48 120.9(3) . . ?
C50 C49 C53 119.6(3) . . ?
C63 C68 H68 118.8 . . ?
C67 C68 C63 122.4(3) . . ?
C67 C68 H68 118.8 . . ?
N3 C25 Sn1 136.1(2) . . ?
N3 C25 N4 103.9(3) . . ?
N4 C25 Sn1 119.0(2) . . ?
C55 C60 H60 119.0 . . ?
C59 C60 C55 122.0(3) . . ?
C59 C60 H60 119.0 . . ?
C47 C52 H52 118.8 . . ?
C51 C52 C47 122.5(3) . . ?
C51 C52 H52 118.8 . . ?
C63 C64 H64 118.8 . . ?
C65 C64 C63 122.3(3) . . ?
C65 C64 H64 118.8 . . ?
C55 C56 H56 118.8 . . ?
C57 C56 C55 122.5(3) . . ?
C57 C56 H56 118.8 . . ?
C39 C40 H40 118.7 . . ?
C41 C40 C39 122.7(3) . . ?
C41 C40 H40 118.7 . . ?
C60 C59 C62 119.5(3) . . ?
C58 C59 C60 121.6(3) . . ?
C58 C59 C62 118.9(3) . . ?
C49 C50 H50 121.0 . . ?
C49 C50 C51 118.1(3) . . ?
C51 C50 H50 121.0 . . ?
C44 C43 C45 119.7(3) . . ?
C42 C43 C44 121.0(3) . . ?
C42 C43 C45 119.2(3) . . ?
C68 C67 C69 119.1(3) . . ?
C66 C67 C68 120.7(3) . . ?
C66 C67 C69 120.2(3) . . ?
F15 C61 F14 105.6(3) . . ?
F15 C61 C57 113.1(3) . . ?
F14 C61 C57 112.5(3) . . ?
F13 C61 F15 106.4(3) . . ?
F13 C61 F14 106.2(3) . . ?
F13 C61 C57 112.5(3) . . ?
N3 C30 H30A 109.5 . . ?
N3 C30 H30B 109.5 . . ?
N3 C30 H30C 109.5 . . ?
H30A C30 H30B 109.5 . . ?
H30A C30 H30C 109.5 . . ?
H30B C30 H30C 109.5 . . ?
C40 C41 C46 120.1(3) . . ?
C42 C41 C40 120.3(3) . . ?
C42 C41 C46 119.7(3) . . ?
C52 C51 C50 120.8(3) . . ?
C52 C51 C54 118.3(3) . . ?
C50 C51 C54 120.9(3) . . ?
N2 C32 Sn1 120.4(2) . . ?
N2 C32 N1 104.0(3) . . ?
N1 C32 Sn1 135.3(2) . . ?
F24 C53 C49 112.4(3) . . ?
F23 C53 F24 105.4(3) . . ?
F23 C53 F22 106.8(3) . . ?
F23 C53 C49 113.5(3) . . ?
F22 C53 F24 105.5(3) . . ?
F22 C53 C49 112.6(3) . . ?
N2 C34 C35 122.3(4) . . ?
C33 C34 N2 106.3(3) . . ?
C33 C34 C35 131.4(4) . . ?
N1 C38 H38A 109.5 . . ?
N1 C38 H38B 109.5 . . ?
N1 C38 H38C 109.5 . . ?
H38A C38 H38B 109.5 . . ?
H38A C38 H38C 109.5 . . ?
H38B C38 H38C 109.5 . . ?
C57 C58 C59 117.1(3) . . ?
C57 C58 H58 121.5 . . ?
C59 C58 H58 121.5 . . ?
C6 C1 Sn1 113.2(3) . . ?
C2 C1 Sn1 127.8(3) . . ?
C2 C1 C6 118.2(4) . . ?
F11 C69 F12 103.1(3) . . ?
F11 C69 C67 114.1(3) . . ?
F12 C69 C67 111.7(3) . . ?
F10 C69 F11 109.6(4) . . ?
F10 C69 F12 104.8(4) . . ?
F10 C69 C67 112.7(3) . . ?
C67 C66 H66 121.0 . . ?
C67 C66 C65 118.1(3) . . ?
C65 C66 H66 121.0 . . ?
C43 C42 C41 118.2(3) . . ?
C43 C42 H42 120.9 . . ?
C41 C42 H42 120.9 . . ?
C47 B1 C55 102.6(2) . . ?
C47 B1 C63 113.3(2) . . ?
C39 B1 C47 111.4(2) . . ?
C39 B1 C55 112.5(2) . . ?
C39 B1 C63 105.7(3) . . ?
C55 B1 C63 111.6(2) . . ?
C64 C65 C70 121.3(3) . . ?
C66 C65 C64 120.8(3) . . ?
C66 C65 C70 117.8(3) . . ?
C1 C6 C5 119.9(4) . . ?
C1 C6 C7 121.0(3) . . ?
C5 C6 C7 119.0(4) . . ?
N3 C27 C29 122.7(4) . . ?
C26 C27 N3 106.5(3) . . ?
C26 C27 C29 130.8(4) . . ?
C1 C2 C16 121.6(3) . . ?
C1 C2 C3 120.4(4) . . ?
C3 C2 C16 118.0(4) . . ?
C17 C16 C2 119.7(4) . . ?
C21 C16 C2 120.8(3) . . ?
C21 C16 C17 119.4(4) . . ?
N1 C33 C36 122.0(4) . . ?
C34 C33 N1 106.7(3) . . ?
C34 C33 C36 131.3(4) . . ?
C16 C17 C23 121.7(4) . . ?
C18 C17 C16 119.0(4) . . ?
C18 C17 C23 119.4(4) . . ?
C16 C21 C22 121.7(4) . . ?
C20 C21 C16 118.9(4) . . ?
C20 C21 C22 119.5(4) . . ?
N2 C37 H37A 109.5 . . ?
N2 C37 H37B 109.5 . . ?
N2 C37 H37C 109.5 . . ?
H37A C37 H37B 109.5 . . ?
H37A C37 H37C 109.5 . . ?
H37B C37 H37C 109.5 . . ?
C6 C5 H5 119.6 . . ?
C4 C5 C6 120.9(4) . . ?
C4 C5 H5 119.6 . . ?
N4 C26 C28 122.6(4) . . ?
C27 C26 N4 106.5(3) . . ?
C27 C26 C28 130.9(4) . . ?
C17 C18 H18 119.0 . . ?
C19 C18 C17 122.0(4) . . ?
C19 C18 H18 119.0 . . ?
C21 C22 H22A 109.5 . . ?
C21 C22 H22B 109.5 . . ?
C21 C22 H22C 109.5 . . ?
H22A C22 H22B 109.5 . . ?
H22A C22 H22C 109.5 . . ?
H22B C22 H22C 109.5 . . ?
C12 C7 C6 121.6(3) . . ?
C8 C7 C6 119.6(4) . . ?
C8 C7 C12 118.8(4) . . ?
F30 C62 C59 111.5(7) . . ?
F30 C62 F28 100.2(10) . . ?
F28 C62 C59 113.9(7) . . ?
F29 C62 F30 111.0(11) . . ?
F29 C62 C59 114.9(8) . . ?
F29 C62 F28 104.3(11) . . ?
F17 C62 C59 114.3(7) . . ?
F17 C62 F18 100.7(11) . . ?
F16 C62 C59 111.6(9) . . ?
F16 C62 F17 108.4(12) . . ?
F16 C62 F18 107.7(12) . . ?
F18 C62 C59 113.4(9) . . ?
C5 C4 H4 120.3 . . ?
C3 C4 C5 119.4(4) . . ?
C3 C4 H4 120.3 . . ?
C7 C12 C13 121.6(4) . . ?
C11 C12 C7 119.2(4) . . ?
C11 C12 C13 119.2(4) . . ?
C18 C19 C24 120.7(4) . . ?
C20 C19 C18 117.9(4) . . ?
C20 C19 C24 121.3(5) . . ?
N4 C31 H31A 109.5 . . ?
N4 C31 H31B 109.5 . . ?
N4 C31 H31C 109.5 . . ?
H31A C31 H31B 109.5 . . ?
H31A C31 H31C 109.5 . . ?
H31B C31 H31C 109.5 . . ?
F3 C45 C43 113.9(3) . . ?
F2 C45 F3 100.3(4) . . ?
F2 C45 C43 112.5(4) . . ?
F1 C45 F3 106.3(4) . . ?
F1 C45 C43 114.1(4) . . ?
F1 C45 F2 108.7(5) . . ?
F25 C46 C41 111.7(5) . . ?
F27 C46 C41 113.5(4) . . ?
F27 C46 F25 98.3(6) . . ?
F26 C46 C41 116.5(5) . . ?
F26 C46 F25 105.3(7) . . ?
F26 C46 F27 109.7(7) . . ?
C21 C20 H20 118.7 . . ?
C19 C20 C21 122.5(4) . . ?
C19 C20 H20 118.7 . . ?
C12 C11 H11 119.0 . . ?
C10 C11 C12 121.9(5) . . ?
C10 C11 H11 119.0 . . ?
C12 C13 H13A 109.5 . . ?
C12 C13 H13B 109.5 . . ?
C12 C13 H13C 109.5 . . ?
H13A C13 H13B 109.5 . . ?
H13A C13 H13C 109.5 . . ?
H13B C13 H13C 109.5 . . ?
F19 C54 C51 111.3(4) . . ?
F21 C54 F19 104.1(4) . . ?
F21 C54 C51 112.9(4) . . ?
F20 C54 F19 105.3(5) . . ?
F20 C54 F21 109.2(5) . . ?
F20 C54 C51 113.5(4) . . ?
C2 C3 H3 119.4 . . ?
C4 C3 C2 121.2(5) . . ?
C4 C3 H3 119.4 . . ?
F7 C70 F8 103.5(4) . . ?
F7 C70 C65 114.2(3) . . ?
F9 C70 F7 107.8(4) . . ?
F9 C70 F8 106.3(4) . . ?
F9 C70 C65 113.4(4) . . ?
F8 C70 C65 111.0(4) . . ?
C7 C8 C14 121.3(5) . . ?
C9 C8 C7 120.1(4) . . ?
C9 C8 C14 118.6(4) . . ?
C17 C23 H23A 109.5 . . ?
C17 C23 H23B 109.5 . . ?
C17 C23 H23C 109.5 . . ?
H23A C23 H23B 109.5 . . ?
H23A C23 H23C 109.5 . . ?
H23B C23 H23C 109.5 . . ?
C34 C35 H35A 109.5 . . ?
C34 C35 H35B 109.5 . . ?
C34 C35 H35C 109.5 . . ?
H35A C35 H35B 109.5 . . ?
H35A C35 H35C 109.5 . . ?
H35B C35 H35C 109.5 . . ?
C8 C14 H14A 109.5 . . ?
C8 C14 H14B 109.5 . . ?
C8 C14 H14C 109.5 . . ?
H14A C14 H14B 109.5 . . ?
H14A C14 H14C 109.5 . . ?
H14B C14 H14C 109.5 . . ?
C26 C28 H28A 109.5 . . ?
C26 C28 H28B 109.5 . . ?
C26 C28 H28C 109.5 . . ?
H28A C28 H28B 109.5 . . ?
H28A C28 H28C 109.5 . . ?
H28B C28 H28C 109.5 . . ?
C11 C10 C15 121.3(5) . . ?
C9 C10 C11 117.7(5) . . ?
C9 C10 C15 121.0(5) . . ?
C27 C29 H29A 109.5 . . ?
C27 C29 H29B 109.5 . . ?
C27 C29 H29C 109.5 . . ?
H29A C29 H29B 109.5 . . ?
H29A C29 H29C 109.5 . . ?
H29B C29 H29C 109.5 . . ?
C33 C36 H36A 109.5 . . ?
C33 C36 H36B 109.5 . . ?
C33 C36 H36C 109.5 . . ?
H36A C36 H36B 109.5 . . ?
H36A C36 H36C 109.5 . . ?
H36B C36 H36C 109.5 . . ?
C8 C9 C10 121.9(4) . . ?
C8 C9 H9 119.0 . . ?
C10 C9 H9 119.0 . . ?
C19 C24 H24A 109.5 . . ?
C19 C24 H24B 109.5 . . ?
C19 C24 H24C 109.5 . . ?
H24A C24 H24B 109.5 . . ?
H24A C24 H24C 109.5 . . ?
H24B C24 H24C 109.5 . . ?
C10 C15 H15A 109.5 . . ?
C10 C15 H15B 109.5 . . ?
C10 C15 H15C 109.5 . . ?
H15A C15 H15B 109.5 . . ?
H15A C15 H15C 109.5 . . ?
H15B C15 H15C 109.5 . . ?

loop_
_geom_bond_atom_site_label_1
_geom_bond_atom_site_label_2
_geom_bond_distance
_geom_bond_site_symmetry_2
_geom_bond_publ_flag
Sn1 C25 2.339(3) . ?
Sn1 C32 2.308(3) . ?
Sn1 C1 2.244(4) . ?
F15 C61 1.345(4) . ?
F24 C53 1.339(4) . ?
F14 C61 1.350(4) . ?
F13 C61 1.339(4) . ?
F23 C53 1.333(4) . ?
F22 C53 1.337(4) . ?
F7 C70 1.317(5) . ?
F19 C54 1.340(6) . ?
F11 C69 1.303(4) . ?
F12 C69 1.355(5) . ?
N3 C25 1.348(4) . ?
N3 C30 1.451(5) . ?
N3 C27 1.391(5) . ?
N2 C32 1.353(4) . ?
N2 C34 1.389(5) . ?
N2 C37 1.467(5) . ?
F3 C45 1.320(5) . ?
F21 C54 1.321(7) . ?
N1 C32 1.357(4) . ?
N1 C38 1.457(4) . ?
N1 C33 1.387(5) . ?
N4 C25 1.358(4) . ?
N4 C26 1.386(5) . ?
N4 C31 1.469(5) . ?
F10 C69 1.285(5) . ?
C47 C48 1.395(4) . ?
C47 C52 1.404(4) . ?
C47 B1 1.640(4) . ?
C39 C44 1.395(4) . ?
C39 C40 1.404(4) . ?
C39 B1 1.629(5) . ?
C55 C60 1.401(4) . ?
C55 C56 1.408(4) . ?
C55 B1 1.641(5) . ?
C63 C68 1.399(4) . ?
C63 C64 1.396(4) . ?
C63 B1 1.648(4) . ?
C44 H44 0.9500 . ?
C44 C43 1.388(5) . ?
C57 C56 1.379(5) . ?
C57 C61 1.498(5) . ?
C57 C58 1.384(5) . ?
C48 H48 0.9500 . ?
C48 C49 1.394(4) . ?
C49 C50 1.383(5) . ?
C49 C53 1.498(4) . ?
C68 H68 0.9500 . ?
C68 C67 1.395(4) . ?
C60 H60 0.9500 . ?
C60 C59 1.394(5) . ?
C52 H52 0.9500 . ?
C52 C51 1.384(5) . ?
F9 C70 1.298(6) . ?
C64 H64 0.9500 . ?
C64 C65 1.391(5) . ?
C56 H56 0.9500 . ?
C40 H40 0.9500 . ?
C40 C41 1.396(5) . ?
F30 C62 1.310(12) . ?
C59 C58 1.387(5) . ?
C59 C62 1.496(5) . ?
C50 H50 0.9500 . ?
C50 C51 1.384(5) . ?
C43 C42 1.384(5) . ?
C43 C45 1.492(5) . ?
C67 C69 1.495(5) . ?
C67 C66 1.377(5) . ?
F2 C45 1.319(6) . ?
C30 H30A 0.9800 . ?
C30 H30B 0.9800 . ?
C30 H30C 0.9800 . ?
C41 C42 1.387(5) . ?
C41 C46 1.482(5) . ?
C51 C54 1.502(5) . ?
F8 C70 1.348(6) . ?
C34 C33 1.348(6) . ?
C34 C35 1.495(6) . ?
C38 H38A 0.9800 . ?
C38 H38B 0.9800 . ?
C38 H38C 0.9800 . ?
C58 H58 0.9500 . ?
C1 C6 1.410(5) . ?
C1 C2 1.399(6) . ?
C66 H66 0.9500 . ?
C66 C65 1.390(5) . ?
F20 C54 1.293(5) . ?
C42 H42 0.9500 . ?
C65 C70 1.502(5) . ?
C6 C5 1.414(6) . ?
C6 C7 1.499(6) . ?
F1 C45 1.252(6) . ?
C27 C26 1.343(6) . ?
C27 C29 1.494(6) . ?
F28 C62 1.335(14) . ?
C2 C16 1.495(6) . ?
C2 C3 1.405(6) . ?
C16 C17 1.412(5) . ?
C16 C21 1.402(6) . ?
C33 C36 1.495(5) . ?
C17 C18 1.391(7) . ?
C17 C23 1.512(7) . ?
C21 C22 1.512(5) . ?
C21 C20 1.388(6) . ?
F29 C62 1.294(15) . ?
C37 H37A 0.9800 . ?
C37 H37B 0.9800 . ?
C37 H37C 0.9800 . ?
C5 H5 0.9500 . ?
C5 C4 1.377(7) . ?
C26 C28 1.495(5) . ?
C18 H18 0.9500 . ?
C18 C19 1.385(7) . ?
C22 H22A 0.9800 . ?
C22 H22B 0.9800 . ?
C22 H22C 0.9800 . ?
C7 C12 1.409(6) . ?
C7 C8 1.406(5) . ?
C62 F17 1.259(14) . ?
C62 F16 1.251(18) . ?
C62 F18 1.312(16) . ?
C4 H4 0.9500 . ?
C4 C3 1.375(7) . ?
C12 C11 1.395(7) . ?
C12 C13 1.507(6) . ?
C19 C20 1.381(6) . ?
C19 C24 1.497(7) . ?
C31 H31A 0.9800 . ?
C31 H31B 0.9800 . ?
C31 H31C 0.9800 . ?
C46 F25 1.367(7) . ?
C46 F27 1.335(7) . ?
C46 F26 1.269(7) . ?
C20 H20 0.9500 . ?
C11 H11 0.9500 . ?
C11 C10 1.392(7) . ?
C13 H13A 0.9800 . ?
C13 H13B 0.9800 . ?
C13 H13C 0.9800 . ?
C3 H3 0.9500 . ?
C8 C14 1.514(6) . ?
C8 C9 1.380(7) . ?
C23 H23A 0.9800 . ?
C23 H23B 0.9800 . ?
C23 H23C 0.9800 . ?
C35 H35A 0.9800 . ?
C35 H35B 0.9800 . ?
C35 H35C 0.9800 . ?
C14 H14A 0.9800 . ?
C14 H14B 0.9800 . ?
C14 H14C 0.9800 . ?
C28 H28A 0.9800 . ?
C28 H28B 0.9800 . ?
C28 H28C 0.9800 . ?
C10 C9 1.391(8) . ?
C10 C15 1.510(8) . ?
C29 H29A 0.9800 . ?
C29 H29B 0.9800 . ?
C29 H29C 0.9800 . ?
C36 H36A 0.9800 . ?
C36 H36B 0.9800 . ?
C36 H36C 0.9800 . ?
C9 H9 0.9500 . ?
C24 H24A 0.9800 . ?
C24 H24B 0.9800 . ?
C24 H24C 0.9800 . ?
C15 H15A 0.9800 . ?
C15 H15B 0.9800 . ?
C15 H15C 0.9800 . ?

loop_
_geom_torsion_atom_site_label_1
_geom_torsion_atom_site_label_2
_geom_torsion_atom_site_label_3
_geom_torsion_atom_site_label_4
_geom_torsion
_geom_torsion_site_symmetry_1
_geom_torsion_site_symmetry_2
_geom_torsion_site_symmetry_3
_geom_torsion_site_symmetry_4
_geom_torsion_publ_flag
Sn1 C1 C6 C5 175.2(3) . . . . ?
Sn1 C1 C6 C7 -2.4(4) . . . . ?
Sn1 C1 C2 C16 5.9(5) . . . . ?
Sn1 C1 C2 C3 -171.9(3) . . . . ?
N3 C27 C26 N4 0.1(5) . . . . ?
N3 C27 C26 C28 -178.8(5) . . . . ?
N2 C34 C33 N1 -0.2(5) . . . . ?
N2 C34 C33 C36 177.3(5) . . . . ?
C47 C48 C49 C50 1.1(5) . . . . ?
C47 C48 C49 C53 -176.3(3) . . . . ?
C47 C52 C51 C50 3.3(6) . . . . ?
C47 C52 C51 C54 -177.6(4) . . . . ?
C39 C44 C43 C42 -2.1(6) . . . . ?
C39 C44 C43 C45 178.7(4) . . . . ?
C39 C40 C41 C42 -0.3(6) . . . . ?
C39 C40 C41 C46 -178.7(4) . . . . ?
C55 C60 C59 C58 1.5(5) . . . . ?
C55 C60 C59 C62 -177.8(3) . . . . ?
C63 C68 C67 C69 -178.8(3) . . . . ?
C63 C68 C67 C66 2.8(5) . . . . ?
C63 C64 C65 C66 1.9(6) . . . . ?
C63 C64 C65 C70 -175.8(4) . . . . ?
C44 C39 C40 C41 -0.9(5) . . . . ?
C44 C39 B1 C47 154.9(3) . . . . ?
C44 C39 B1 C55 40.3(4) . . . . ?
C44 C39 B1 C63 -81.7(4) . . . . ?
C44 C43 C42 C41 0.7(6) . . . . ?
C44 C43 C45 F3 -145.2(4) . . . . ?
C44 C43 C45 F2 -31.9(6) . . . . ?
C44 C43 C45 F1 92.5(6) . . . . ?
C48 C47 C52 C51 -1.8(5) . . . . ?
C48 C47 B1 C39 144.0(3) . . . . ?
C48 C47 B1 C55 -95.4(3) . . . . ?
C48 C47 B1 C63 25.0(4) . . . . ?
C48 C49 C50 C51 0.3(5) . . . . ?
C48 C49 C53 F24 84.7(4) . . . . ?
C48 C49 C53 F23 -34.7(4) . . . . ?
C48 C49 C53 F22 -156.3(3) . . . . ?
C49 C50 C51 C52 -2.4(6) . . . . ?
C49 C50 C51 C54 178.5(4) . . . . ?
C68 C63 C64 C65 1.7(5) . . . . ?
C68 C63 B1 C47 -137.6(3) . . . . ?
C68 C63 B1 C39 100.2(3) . . . . ?
C68 C63 B1 C55 -22.3(4) . . . . ?
C68 C67 C69 F11 164.7(4) . . . . ?
C68 C67 C69 F12 48.3(5) . . . . ?
C68 C67 C69 F10 -69.4(5) . . . . ?
C68 C67 C66 C65 0.9(5) . . . . ?
C25 N3 C27 C26 0.3(5) . . . . ?
C25 N3 C27 C29 -178.4(4) . . . . ?
C25 N4 C26 C27 -0.5(5) . . . . ?
C25 N4 C26 C28 178.5(4) . . . . ?
C60 C55 C56 C57 -2.5(4) . . . . ?
C60 C55 B1 C47 -89.6(3) . . . . ?
C60 C55 B1 C39 30.2(4) . . . . ?
C60 C55 B1 C63 148.8(3) . . . . ?
C60 C59 C58 C57 -2.2(5) . . . . ?
C60 C59 C62 F30 76.3(9) . . . . ?
C60 C59 C62 F28 -36.2(10) . . . . ?
C60 C59 C62 F29 -156.4(11) . . . . ?
C60 C59 C62 F17 52.6(12) . . . . ?
C60 C59 C62 F16 -70.9(14) . . . . ?
C60 C59 C62 F18 167.3(9) . . . . ?
C52 C47 C48 C49 -0.4(5) . . . . ?
C52 C47 B1 C39 -43.7(4) . . . . ?
C52 C47 B1 C55 76.8(3) . . . . ?
C52 C47 B1 C63 -162.7(3) . . . . ?
C52 C51 C54 F19 57.6(6) . . . . ?
C52 C51 C54 F21 -59.0(6) . . . . ?
C52 C51 C54 F20 176.1(5) . . . . ?
C64 C63 C68 C67 -4.0(5) . . . . ?
C64 C63 B1 C47 47.0(4) . . . . ?
C64 C63 B1 C39 -75.2(3) . . . . ?
C64 C63 B1 C55 162.2(3) . . . . ?
C64 C65 C70 F7 -13.8(7) . . . . ?
C64 C65 C70 F9 -137.7(4) . . . . ?
C64 C65 C70 F8 102.7(5) . . . . ?
C56 C55 C60 C59 0.8(5) . . . . ?
C56 C55 B1 C47 83.5(3) . . . . ?
C56 C55 B1 C39 -156.7(3) . . . . ?
C56 C55 B1 C63 -38.1(4) . . . . ?
C56 C57 C61 F15 158.9(3) . . . . ?
C56 C57 C61 F14 -81.6(4) . . . . ?
C56 C57 C61 F13 38.3(4) . . . . ?
C56 C57 C58 C59 0.5(5) . . . . ?
C40 C39 C44 C43 2.1(5) . . . . ?
C40 C39 B1 C47 -29.6(4) . . . . ?
C40 C39 B1 C55 -144.2(3) . . . . ?
C40 C39 B1 C63 93.8(3) . . . . ?
C40 C41 C42 C43 0.5(6) . . . . ?
C40 C41 C46 F25 135.4(7) . . . . ?
C40 C41 C46 F27 25.4(10) . . . . ?
C40 C41 C46 F26 -103.5(10) . . . . ?
C50 C49 C53 F24 -92.7(4) . . . . ?
C50 C49 C53 F23 147.9(3) . . . . ?
C50 C49 C53 F22 26.3(5) . . . . ?
C50 C51 C54 F19 -123.4(4) . . . . ?
C50 C51 C54 F21 120.1(5) . . . . ?
C50 C51 C54 F20 -4.9(7) . . . . ?
C67 C66 C65 C64 -3.2(6) . . . . ?
C67 C66 C65 C70 174.5(4) . . . . ?
C61 C57 C56 C55 -178.8(3) . . . . ?
C61 C57 C58 C59 -178.8(3) . . . . ?
C30 N3 C25 Sn1 13.5(6) . . . . ?
C30 N3 C25 N4 -178.4(3) . . . . ?
C30 N3 C27 C26 178.1(4) . . . . ?
C30 N3 C27 C29 -0.6(7) . . . . ?
C32 N2 C34 C33 -0.1(5) . . . . ?
C32 N2 C34 C35 178.8(4) . . . . ?
C32 N1 C33 C34 0.4(5) . . . . ?
C32 N1 C33 C36 -177.4(4) . . . . ?
C53 C49 C50 C51 177.7(3) . . . . ?
C34 N2 C32 Sn1 174.0(3) . . . . ?
C34 N2 C32 N1 0.3(4) . . . . ?
C38 N1 C32 Sn1 5.6(5) . . . . ?
C38 N1 C32 N2 177.8(3) . . . . ?
C38 N1 C33 C34 -178.0(3) . . . . ?
C38 N1 C33 C36 4.3(6) . . . . ?
C58 C57 C56 C55 1.9(5) . . . . ?
C58 C57 C61 F15 -21.8(5) . . . . ?
C58 C57 C61 F14 97.7(4) . . . . ?
C58 C57 C61 F13 -142.4(3) . . . . ?
C58 C59 C62 F30 -103.0(9) . . . . ?
C58 C59 C62 F28 144.5(9) . . . . ?
C58 C59 C62 F29 24.3(11) . . . . ?
C58 C59 C62 F17 -126.7(11) . . . . ?
C58 C59 C62 F16 109.8(14) . . . . ?
C58 C59 C62 F18 -12.0(10) . . . . ?
C1 C6 C5 C4 -3.3(6) . . . . ?
C1 C6 C7 C12 -106.0(4) . . . . ?
C1 C6 C7 C8 74.3(5) . . . . ?
C1 C2 C16 C17 -71.3(5) . . . . ?
C1 C2 C16 C21 110.5(4) . . . . ?
C1 C2 C3 C4 -0.4(6) . . . . ?
C69 C67 C66 C65 -177.5(3) . . . . ?
C66 C67 C69 F11 -16.9(5) . . . . ?
C66 C67 C69 F12 -133.3(4) . . . . ?
C66 C67 C69 F10 109.0(5) . . . . ?
C66 C65 C70 F7 168.6(4) . . . . ?
C66 C65 C70 F9 44.6(6) . . . . ?
C66 C65 C70 F8 -74.9(6) . . . . ?
C42 C43 C45 F3 35.6(6) . . . . ?
C42 C43 C45 F2 148.8(5) . . . . ?
C42 C43 C45 F1 -86.7(6) . . . . ?
C42 C41 C46 F25 -43.0(8) . . . . ?
C42 C41 C46 F27 -153.0(9) . . . . ?
C42 C41 C46 F26 78.1(11) . . . . ?
B1 C47 C48 C49 172.2(3) . . . . ?
B1 C47 C52 C51 -174.7(3) . . . . ?
B1 C39 C44 C43 177.9(3) . . . . ?
B1 C39 C40 C41 -176.7(3) . . . . ?
B1 C55 C60 C59 174.3(3) . . . . ?
B1 C55 C56 C57 -176.2(3) . . . . ?
B1 C63 C68 C67 -179.7(3) . . . . ?
B1 C63 C64 C65 177.4(3) . . . . ?
C6 C1 C2 C16 175.4(3) . . . . ?
C6 C1 C2 C3 -2.4(5) . . . . ?
C6 C5 C4 C3 0.4(7) . . . . ?
C6 C7 C12 C11 174.1(4) . . . . ?
C6 C7 C12 C13 -7.5(6) . . . . ?
C6 C7 C8 C14 7.3(6) . . . . ?
C6 C7 C8 C9 -175.4(4) . . . . ?
C27 N3 C25 Sn1 -168.8(3) . . . . ?
C27 N3 C25 N4 -0.6(4) . . . . ?
C2 C1 C6 C5 4.3(5) . . . . ?
C2 C1 C6 C7 -173.3(3) . . . . ?
C2 C16 C17 C18 176.3(4) . . . . ?
C2 C16 C17 C23 -4.7(6) . . . . ?
C2 C16 C21 C22 3.5(6) . . . . ?
C2 C16 C21 C20 -176.0(4) . . . . ?
C16 C2 C3 C4 -178.3(4) . . . . ?
C16 C17 C18 C19 1.1(7) . . . . ?
C16 C21 C20 C19 -1.8(7) . . . . ?
C33 N1 C32 Sn1 -172.6(3) . . . . ?
C33 N1 C32 N2 -0.4(4) . . . . ?
C17 C16 C21 C22 -174.7(4) . . . . ?
C17 C16 C21 C20 5.8(6) . . . . ?
C17 C18 C19 C20 2.8(7) . . . . ?
C17 C18 C19 C24 -178.5(5) . . . . ?
C21 C16 C17 C18 -5.5(6) . . . . ?
C21 C16 C17 C23 173.6(4) . . . . ?
C37 N2 C32 Sn1 -2.3(5) . . . . ?
C37 N2 C32 N1 -176.0(3) . . . . ?
C37 N2 C34 C33 176.3(4) . . . . ?
C37 N2 C34 C35 -4.8(7) . . . . ?
C5 C6 C7 C12 76.4(5) . . . . ?
C5 C6 C7 C8 -103.3(4) . . . . ?
C5 C4 C3 C2 1.5(7) . . . . ?
C26 N4 C25 Sn1 171.3(3) . . . . ?
C26 N4 C25 N3 0.7(4) . . . . ?
C18 C19 C20 C21 -2.5(7) . . . . ?
C22 C21 C20 C19 178.7(4) . . . . ?
C7 C6 C5 C4 174.3(4) . . . . ?
C7 C12 C11 C10 3.0(7) . . . . ?
C7 C8 C9 C10 -0.2(7) . . . . ?
C62 C59 C58 C57 177.2(3) . . . . ?
C12 C7 C8 C14 -172.4(4) . . . . ?
C12 C7 C8 C9 4.9(6) . . . . ?
C12 C11 C10 C9 1.7(7) . . . . ?
C12 C11 C10 C15 179.7(5) . . . . ?
C31 N4 C25 Sn1 -14.9(5) . . . . ?
C31 N4 C25 N3 174.5(3) . . . . ?
C31 N4 C26 C27 -174.6(4) . . . . ?
C31 N4 C26 C28 4.5(6) . . . . ?
C45 C43 C42 C41 179.9(4) . . . . ?
C46 C41 C42 C43 178.9(4) . . . . ?
C11 C10 C9 C8 -3.2(7) . . . . ?
C13 C12 C11 C10 -175.5(4) . . . . ?
C3 C2 C16 C17 106.6(5) . . . . ?
C3 C2 C16 C21 -71.6(5) . . . . ?
C8 C7 C12 C11 -6.3(6) . . . . ?
C8 C7 C12 C13 172.2(4) . . . . ?
C23 C17 C18 C19 -177.9(4) . . . . ?
C35 C34 C33 N1 -178.9(5) . . . . ?
C35 C34 C33 C36 -1.4(9) . . . . ?
C14 C8 C9 C10 177.2(4) . . . . ?
C29 C27 C26 N4 178.7(5) . . . . ?
C29 C27 C26 C28 -0.2(9) . . . . ?
C24 C19 C20 C21 178.8(5) . . . . ?
C15 C10 C9 C8 178.8(5) . . . . ?

loop_
_smtbx_masks_void_nr
_smtbx_masks_void_average_x
_smtbx_masks_void_average_y
_smtbx_masks_void_average_z
_smtbx_masks_void_volume
_smtbx_masks_void_count_electrons
_smtbx_masks_void_content
1 0.000 0.500 0.500 407.2 95.3 ?
2 0.500 0.500 0.500 16.1 0.0 ?
